data_4061034
_journal_name_full Organometallics
_journal_paper_doi 10.1021/om049415+
_journal_year 2004
_chemical_formula_sum 'C42 H53 Fe N2 O'
_chemical_formula_weight 657.71
_space_group_IT_number 2
_symmetry_cell_setting triclinic
_symmetry_space_group_name_Hall '-P 1'
_symmetry_space_group_name_H-M 'P -1'
_cell_angle_alpha 93.7900(10)
_cell_angle_beta 99.8820(10)
_cell_angle_gamma 102.1770(10)
_cell_formula_units_Z 2
_cell_length_a 11.1605(6)
_cell_length_b 13.1731(7)
_cell_length_c 13.6412(7)
_cell_measurement_temperature 193(2)
_cell_volume 1920.37(18)
_diffrn_ambient_temperature 193(2)
_exptl_crystal_density_diffrn 1.137
_cod_depositor_comments
;
The following automatic conversions were performed:
'_symmetry_cell_setting' value 'Triclinic' changed to 'triclinic'
according to '/home/saulius/struct/CIF-dictionaries/cif_core.dic'
dictionary named 'cif_core.dic' version 2.4.1 from 2010-06-29.

Automatic conversion script
Id: cif_fix_enum 1527 2010-12-29 10:47:43Z saulius 
;
_cod_database_code 4061034

loop_
_symmetry_equiv_pos_as_xyz
'x, y, z'
'-x, -y, -z'

loop_
_atom_site_label
_atom_site_type_symbol
_atom_site_fract_x
_atom_site_fract_y
_atom_site_fract_z
_atom_site_U_iso_or_equiv
_atom_site_adp_type
_atom_site_occupancy
_atom_site_symmetry_multiplicity
_atom_site_calc_flag
_atom_site_refinement_flags
_atom_site_disorder_assembly
_atom_site_disorder_group
Fe1 Fe 0.22897(2) 0.25416(2) 0.73965(2) 0.04052(11) Uani 1 1 d . . .
N11 N 0.36471(15) 0.22629(13) 0.83752(12) 0.0433(4) Uani 1 1 d . . .
N21 N 0.34039(14) 0.32464(12) 0.65446(11) 0.0373(3) Uani 1 1 d . . .
C11 C 0.5803(2) 0.2197(3) 0.9110(2) 0.0713(7) Uani 1 1 d . . .
H11A H 0.5371 0.1827 0.9595 0.107 Uiso 1 1 calc R . .
H11B H 0.6399 0.2827 0.9453 0.107 Uiso 1 1 calc R . .
H11C H 0.6251 0.1740 0.8797 0.107 Uiso 1 1 calc R . .
C21 C 0.48590(19) 0.24992(17) 0.83125(15) 0.0479(4) Uani 1 1 d . . .
C31 C 0.53031(18) 0.30118(18) 0.75404(16) 0.0479(5) Uani 1 1 d . . .
H31A H 0.6180 0.3136 0.7577 0.058 Uiso 1 1 calc R . .
C41 C 0.46403(17) 0.33700(15) 0.67184(14) 0.0406(4) Uani 1 1 d . . .
C51 C 0.5400(2) 0.3917(2) 0.60091(18) 0.0573(6) Uani 1 1 d . . .
H51A H 0.4842 0.4130 0.5465 0.086 Uiso 1 1 calc R . .
H51B H 0.5851 0.3440 0.5731 0.086 Uiso 1 1 calc R . .
H51C H 0.5999 0.4536 0.6373 0.086 Uiso 1 1 calc R . .
C12 C 0.3271(2) 0.17713(17) 0.92182(14) 0.0479(5) Uani 1 1 d . . .
C22 C 0.3215(2) 0.24071(18) 1.00722(16) 0.0586(6) Uani 1 1 d . . .
C32 C 0.2779(3) 0.1918(2) 1.08545(18) 0.0775(9) Uani 1 1 d . . .
H32A H 0.2735 0.2330 1.1440 0.093 Uiso 1 1 calc R . .
C42 C 0.2408(4) 0.0843(2) 1.0797(2) 0.0898(11) Uani 1 1 d . . .
H42A H 0.2107 0.0524 1.1339 0.108 Uiso 1 1 calc R . .
C52 C 0.2475(3) 0.0231(2) 0.99540(19) 0.0739(8) Uani 1 1 d . . .
H52A H 0.2228 -0.0508 0.9926 0.089 Uiso 1 1 calc R . .
C62 C 0.2896(2) 0.06773(18) 0.91478(16) 0.0567(6) Uani 1 1 d . . .
C72 C 0.3616(3) 0.35971(19) 1.01275(18) 0.0657(7) Uani 1 1 d . . .
H72A H 0.4315 0.3749 0.9750 0.079 Uiso 1 1 calc R . .
C82 C 0.4132(8) 0.4112(3) 1.1173(3) 0.220(4) Uani 1 1 d . . .
H82A H 0.4759 0.3760 1.1500 0.330 Uiso 1 1 calc R . .
H82B H 0.3454 0.4063 1.1551 0.330 Uiso 1 1 calc R . .
H82C H 0.4519 0.4848 1.1150 0.330 Uiso 1 1 calc R . .
C92 C 0.2599(3) 0.4080(2) 0.9609(3) 0.0887(10) Uani 1 1 d . . .
H92A H 0.2337 0.3775 0.8910 0.133 Uiso 1 1 calc R . .
H92B H 0.2916 0.4836 0.9633 0.133 Uiso 1 1 calc R . .
H92C H 0.1883 0.3942 0.9948 0.133 Uiso 1 1 calc R . .
C102 C 0.2921(3) -0.00044(19) 0.82098(18) 0.0636(6) Uani 1 1 d . . .
H10A H 0.3413 0.0443 0.7786 0.076 Uiso 1 1 calc R . .
C112 C 0.1611(4) -0.0419(3) 0.7609(2) 0.0910(10) Uani 1 1 d . . .
H11D H 0.1258 0.0167 0.7388 0.136 Uiso 1 1 calc R . .
H11E H 0.1088 -0.0812 0.8027 0.136 Uiso 1 1 calc R . .
H11F H 0.1642 -0.0879 0.7024 0.136 Uiso 1 1 calc R . .
C122 C 0.3564(4) -0.0902(3) 0.8457(3) 0.0976(12) Uani 1 1 d . . .
H12A H 0.3721 -0.1231 0.7840 0.146 Uiso 1 1 calc R . .
H12B H 0.3023 -0.1421 0.8766 0.146 Uiso 1 1 calc R . .
H12C H 0.4358 -0.0628 0.8922 0.146 Uiso 1 1 calc R . .
C13 C 0.27750(17) 0.36408(16) 0.56913(15) 0.0429(4) Uani 1 1 d . . .
C23 C 0.2512(2) 0.46309(18) 0.58113(19) 0.0529(5) Uani 1 1 d . . .
C33 C 0.1812(3) 0.4964(2) 0.4994(2) 0.0722(8) Uani 1 1 d . . .
H33A H 0.1624 0.5634 0.5055 0.087 Uiso 1 1 calc R . .
C43 C 0.1393(3) 0.4335(3) 0.4103(2) 0.0820(9) Uani 1 1 d . . .
H43A H 0.0919 0.4574 0.3555 0.098 Uiso 1 1 calc R . .
C53 C 0.1653(3) 0.3363(2) 0.3998(2) 0.0741(8) Uani 1 1 d . . .
H53A H 0.1353 0.2939 0.3377 0.089 Uiso 1 1 calc R . .
C63 C 0.2348(2) 0.29900(19) 0.47854(16) 0.0532(5) Uani 1 1 d . . .
C73 C 0.2976(2) 0.53400(19) 0.6789(2) 0.0614(6) Uani 1 1 d . . .
H73A H 0.3445 0.4958 0.7273 0.074 Uiso 1 1 calc R . .
C83 C 0.1902(4) 0.5586(4) 0.7241(4) 0.1087(13) Uani 1 1 d . . .
H83A H 0.1369 0.4935 0.7370 0.163 Uiso 1 1 calc R . .
H83B H 0.1409 0.5944 0.6773 0.163 Uiso 1 1 calc R . .
H83C H 0.2235 0.6038 0.7870 0.163 Uiso 1 1 calc R . .
C93 C 0.3889(3) 0.6339(2) 0.6638(3) 0.0858(9) Uani 1 1 d . . .
H93A H 0.4623 0.6158 0.6431 0.129 Uiso 1 1 calc R . .
H93B H 0.4151 0.6799 0.7267 0.129 Uiso 1 1 calc R . .
H93C H 0.3478 0.6699 0.6120 0.129 Uiso 1 1 calc R . .
C103 C 0.2603(3) 0.1905(2) 0.46647(17) 0.0611(6) Uani 1 1 d . . .
H10B H 0.3344 0.1889 0.5188 0.073 Uiso 1 1 calc R . .
C113 C 0.1513(4) 0.1074(2) 0.4846(3) 0.0904(10) Uani 1 1 d . . .
H11G H 0.1324 0.1247 0.5504 0.136 Uiso 1 1 calc R . .
H11H H 0.1734 0.0393 0.4824 0.136 Uiso 1 1 calc R . .
H11I H 0.0779 0.1049 0.4327 0.136 Uiso 1 1 calc R . .
C123 C 0.2920(4) 0.1633(3) 0.3647(2) 0.0858(9) Uani 1 1 d . . .
H12D H 0.3611 0.2178 0.3529 0.129 Uiso 1 1 calc R . .
H12E H 0.2187 0.1585 0.3120 0.129 Uiso 1 1 calc R . .
H12F H 0.3166 0.0961 0.3640 0.129 Uiso 1 1 calc R . .
O14 O 0.06078(14) 0.23123(16) 0.70766(13) 0.0639(4) Uani 1 1 d . . .
C14 C -0.0456(2) 0.18082(19) 0.74043(19) 0.0552(5) Uani 1 1 d . . .
H14A H -0.0351 0.1099 0.7568 0.066 Uiso 1 1 calc R . .
C24 C -0.1595(2) 0.16737(19) 0.6570(2) 0.0655(7) Uani 1 1 d . . .
C34 C -0.1468(3) 0.1943(2) 0.5620(2) 0.0745(8) Uani 1 1 d . . .
H34A H -0.0666 0.2244 0.5492 0.089 Uiso 1 1 calc R . .
C44 C -0.2503(4) 0.1777(3) 0.4860(3) 0.1082(15) Uani 1 1 d . . .
H44A H -0.2407 0.1958 0.4211 0.130 Uiso 1 1 calc R . .
C54 C -0.3668(4) 0.1352(4) 0.5039(5) 0.126(2) Uani 1 1 d . . .
H54A H -0.4374 0.1236 0.4511 0.152 Uiso 1 1 calc R . .
C64 C -0.3820(3) 0.1095(3) 0.5969(5) 0.1122(17) Uani 1 1 d . . .
H64A H -0.4633 0.0809 0.6084 0.135 Uiso 1 1 calc R . .
C74 C -0.2777(3) 0.1249(2) 0.6770(3) 0.0951(12) Uani 1 1 d . . .
H74A H -0.2925 0.1711 0.7318 0.114 Uiso 1 1 calc R . .
H74B H -0.2754 0.0565 0.7025 0.114 Uiso 1 1 calc R . .
C84 C -0.0600(2) 0.2412(2) 0.8348(2) 0.0633(6) Uani 1 1 d . . .
C94 C -0.0952(3) 0.3364(2) 0.8290(3) 0.0821(9) Uani 1 1 d . . .
H94A H -0.1126 0.3616 0.7656 0.098 Uiso 1 1 calc R . .
C104 C -0.1050(3) 0.3940(4) 0.9130(4) 0.1135(16) Uani 1 1 d . . .
H10C H -0.1272 0.4596 0.9084 0.136 Uiso 1 1 calc R . .
C114 C -0.0827(4) 0.3565(4) 1.0032(4) 0.1138(17) Uani 1 1 d . . .
H11J H -0.0915 0.3962 1.0611 0.137 Uiso 1 1 calc R . .
C124 C -0.0480(4) 0.2639(5) 1.0137(3) 0.1207(18) Uani 1 1 d . . .
H12G H -0.0331 0.2395 1.0777 0.145 Uiso 1 1 calc R . .
C134 C -0.0344(3) 0.2032(3) 0.9248(2) 0.0864(10) Uani 1 1 d . . .
H13A H -0.0085 0.1392 0.9293 0.104 Uiso 1 1 calc R . .

loop_
_atom_site_aniso_label
_atom_site_aniso_U_11
_atom_site_aniso_U_22
_atom_site_aniso_U_33
_atom_site_aniso_U_23
_atom_site_aniso_U_13
_atom_site_aniso_U_12
Fe1 0.03305(15) 0.04998(18) 0.03980(16) 0.01184(11) 0.01023(11) 0.00735(11)
N11 0.0407(8) 0.0503(9) 0.0370(8) 0.0132(7) 0.0056(6) 0.0051(7)
N21 0.0359(7) 0.0410(8) 0.0364(7) 0.0102(6) 0.0087(6) 0.0082(6)
C11 0.0483(13) 0.098(2) 0.0653(15) 0.0336(14) -0.0043(11) 0.0159(13)
C21 0.0409(10) 0.0569(12) 0.0437(10) 0.0132(9) 0.0010(8) 0.0095(9)
C31 0.0332(9) 0.0606(12) 0.0502(11) 0.0134(9) 0.0074(8) 0.0090(8)
C41 0.0378(9) 0.0446(10) 0.0408(9) 0.0090(7) 0.0123(7) 0.0073(7)
C51 0.0453(11) 0.0732(15) 0.0589(13) 0.0238(11) 0.0221(10) 0.0108(10)
C12 0.0545(12) 0.0497(11) 0.0337(9) 0.0107(8) 0.0044(8) 0.0001(9)
C22 0.0734(15) 0.0528(12) 0.0377(10) 0.0029(9) 0.0064(10) -0.0082(11)
C32 0.116(2) 0.0664(15) 0.0382(11) 0.0022(10) 0.0212(13) -0.0092(15)
C42 0.140(3) 0.0733(18) 0.0446(13) 0.0160(12) 0.0283(16) -0.0134(18)
C52 0.110(2) 0.0507(13) 0.0525(13) 0.0145(10) 0.0184(14) -0.0056(14)
C62 0.0748(15) 0.0497(11) 0.0400(10) 0.0086(9) 0.0060(10) 0.0041(10)
C72 0.0816(18) 0.0510(12) 0.0500(12) -0.0015(10) 0.0058(12) -0.0096(12)
C82 0.430(12) 0.072(2) 0.070(2) -0.0066(19) -0.049(4) -0.057(4)
C92 0.0735(19) 0.0543(15) 0.133(3) -0.0091(17) 0.0277(19) 0.0020(13)
C102 0.0906(19) 0.0514(12) 0.0488(12) 0.0074(10) 0.0085(12) 0.0193(12)
C112 0.114(3) 0.088(2) 0.0613(17) -0.0174(15) -0.0116(17) 0.0332(19)
C122 0.132(3) 0.083(2) 0.081(2) 0.0016(17) -0.004(2) 0.054(2)
C13 0.0363(9) 0.0487(10) 0.0454(10) 0.0179(8) 0.0098(7) 0.0079(8)
C23 0.0440(11) 0.0526(11) 0.0676(13) 0.0236(10) 0.0157(10) 0.0139(9)
C33 0.0588(14) 0.0678(16) 0.097(2) 0.0420(15) 0.0117(14) 0.0210(12)
C43 0.0648(16) 0.092(2) 0.083(2) 0.0465(17) -0.0114(14) 0.0135(15)
C53 0.0675(16) 0.0856(19) 0.0564(14) 0.0268(13) -0.0119(12) 0.0020(14)
C63 0.0507(12) 0.0603(13) 0.0441(10) 0.0163(9) 0.0026(9) 0.0041(10)
C73 0.0662(15) 0.0496(12) 0.0785(16) 0.0128(11) 0.0285(13) 0.0214(11)
C83 0.096(3) 0.118(3) 0.132(3) 0.004(3) 0.053(2) 0.045(2)
C93 0.100(2) 0.0583(16) 0.097(2) 0.0145(15) 0.0219(19) 0.0085(15)
C103 0.0754(16) 0.0611(13) 0.0416(11) 0.0023(9) 0.0047(10) 0.0097(12)
C113 0.124(3) 0.0581(16) 0.091(2) 0.0077(15) 0.046(2) 0.0062(17)
C123 0.103(2) 0.091(2) 0.0634(17) -0.0005(15) 0.0286(16) 0.0128(18)
O14 0.0354(7) 0.0935(13) 0.0653(10) 0.0190(9) 0.0144(7) 0.0133(8)
C14 0.0420(10) 0.0551(12) 0.0700(14) 0.0064(10) 0.0173(10) 0.0088(9)
C24 0.0420(11) 0.0533(13) 0.098(2) -0.0146(13) 0.0047(12) 0.0162(10)
C34 0.0734(17) 0.0711(17) 0.0782(18) -0.0048(14) -0.0052(14) 0.0343(14)
C44 0.110(3) 0.093(2) 0.113(3) -0.023(2) -0.037(2) 0.062(2)
C54 0.086(3) 0.091(3) 0.177(5) -0.045(3) -0.050(3) 0.044(2)
C64 0.0460(15) 0.075(2) 0.198(5) -0.032(3) -0.003(2) 0.0119(14)
C74 0.0453(13) 0.0602(16) 0.170(4) -0.0276(19) 0.0139(18) 0.0082(12)
C84 0.0408(11) 0.0686(15) 0.0747(16) -0.0033(12) 0.0251(11) -0.0084(10)
C94 0.0506(14) 0.0723(17) 0.118(3) -0.0219(17) 0.0292(15) 0.0001(12)
C104 0.073(2) 0.114(3) 0.139(4) -0.053(3) 0.041(2) -0.007(2)
C114 0.074(2) 0.137(4) 0.109(3) -0.049(3) 0.043(2) -0.026(2)
C124 0.082(2) 0.165(4) 0.082(2) -0.002(3) 0.0284(19) -0.050(3)
C134 0.0671(17) 0.099(2) 0.0741(18) 0.0017(16) 0.0214(14) -0.0270(16)

loop_
_geom_bond_atom_site_label_1
_geom_bond_atom_site_label_2
_geom_bond_distance
_geom_bond_site_symmetry_2
_geom_bond_publ_flag
Fe1 O14 1.8076(16) . ?
Fe1 N11 1.9537(16) . ?
Fe1 N21 1.9775(15) . ?
N11 C21 1.341(3) . ?
N11 C12 1.438(2) . ?
N21 C41 1.332(2) . ?
N21 C13 1.439(2) . ?
C11 C21 1.514(3) . ?
C21 C31 1.394(3) . ?
C31 C41 1.400(3) . ?
C41 C51 1.513(3) . ?
C12 C62 1.405(3) . ?
C12 C22 1.407(3) . ?
C22 C32 1.388(3) . ?
C22 C72 1.530(3) . ?
C32 C42 1.382(4) . ?
C42 C52 1.383(4) . ?
C52 C62 1.387(3) . ?
C62 C102 1.522(3) . ?
C72 C82 1.500(4) . ?
C72 C92 1.511(5) . ?
C102 C112 1.517(4) . ?
C102 C122 1.535(4) . ?
C13 C23 1.401(3) . ?
C13 C63 1.405(3) . ?
C23 C33 1.399(3) . ?
C23 C73 1.521(4) . ?
C33 C43 1.375(5) . ?
C43 C53 1.375(5) . ?
C53 C63 1.394(3) . ?
C63 C103 1.519(4) . ?
C73 C83 1.521(4) . ?
C73 C93 1.535(4) . ?
C103 C113 1.522(4) . ?
C103 C123 1.529(4) . ?
O14 C14 1.392(3) . ?
C14 C84 1.519(3) . ?
C14 C24 1.525(4) . ?
C24 C34 1.388(4) . ?
C24 C74 1.400(4) . ?
C34 C44 1.381(4) . ?
C44 C54 1.373(7) . ?
C54 C64 1.363(7) . ?
C64 C74 1.423(6) . ?
C84 C134 1.363(4) . ?
C84 C94 1.395(4) . ?
C94 C104 1.365(5) . ?
C104 C114 1.360(7) . ?
C114 C124 1.364(7) . ?
C124 C134 1.456(6) . ?
